data_7005633
loop_
_publ_author_name
'Rajadurai, Chandrasekar'
'Qu, Zhirong'
'Fuhr, Olaf'
'Gopalan, Balaji'
'Kruk, Robert'
'Ghafari, Mohammed'
'Ruben, Mario'

_publ_section_title
;
 Lattice-solvent controlled spin transitions in iron(II) complexes.
;
_journal_issue 32
_journal_name_full 'Dalton transactions (Cambridge, England : 2003)'
_journal_page_first 3531
_journal_page_last 3537
_journal_paper_doi 10.1039/b703700g
_journal_year 2007
_chemical_formula_sum 'C40 H30 B2 F8 Fe N14'
_chemical_formula_weight 936.25
_chemical_name_systematic
;
?
;
_space_group_IT_number 13
_symmetry_cell_setting monoclinic
_symmetry_space_group_name_Hall '-P 2yc'
_symmetry_space_group_name_H-M 'P 1 2/c 1'
_atom_sites_solution_hydrogens geom
_atom_sites_solution_primary direct
_atom_sites_solution_secondary difmap
_audit_creation_method SHELXL-97
_cell_angle_alpha 90.00
_cell_angle_beta 97.64(3)
_cell_angle_gamma 90.00
_cell_formula_units_Z 4
_cell_length_a 10.691(2)
_cell_length_b 13.868(3)
_cell_length_c 28.711(6)
_cell_measurement_temperature 180(2)
_cell_volume 4219.0(15)
_computing_structure_refinement 'SHELXL-97 (Sheldrick, 1997)'
_computing_structure_solution 'SHELXS-97 (Sheldrick, 1990)'
_diffrn_ambient_temperature 180(2)
_diffrn_measured_fraction_theta_full 0.984
_diffrn_measured_fraction_theta_max 0.984
_diffrn_radiation_monochromator graphite
_diffrn_radiation_source 'fine-focus sealed tube'
_diffrn_radiation_type MoK\a
_diffrn_radiation_wavelength 0.71073
_diffrn_reflns_av_R_equivalents 0.0578
_diffrn_reflns_av_sigmaI/netI 0.0434
_diffrn_reflns_limit_h_max 10
_diffrn_reflns_limit_h_min -12
_diffrn_reflns_limit_k_max 16
_diffrn_reflns_limit_k_min -16
_diffrn_reflns_limit_l_max 34
_diffrn_reflns_limit_l_min -34
_diffrn_reflns_number 22314
_diffrn_reflns_theta_full 25.71
_diffrn_reflns_theta_max 25.71
_diffrn_reflns_theta_min 1.43
_exptl_absorpt_coefficient_mu 0.443
_exptl_absorpt_correction_T_max 0.8846
_exptl_absorpt_correction_T_min 0.4907
_exptl_absorpt_correction_type numerical
_exptl_crystal_colour orange
_exptl_crystal_density_diffrn 1.474
_exptl_crystal_density_method 'not measured'
_exptl_crystal_description block
_exptl_crystal_F_000 1904
_exptl_crystal_size_max 0.6
_exptl_crystal_size_mid 0.4
_exptl_crystal_size_min 0.22
_refine_diff_density_max 0.498
_refine_diff_density_min -0.476
_refine_diff_density_rms 0.070
_refine_ls_extinction_coef 0.0178(13)
_refine_ls_extinction_expression Fc^*^=kFc[1+0.001xFc^2^\l^3^/sin(2\q)]^-1/4^
_refine_ls_extinction_method SHELXL
_refine_ls_goodness_of_fit_ref 1.013
_refine_ls_hydrogen_treatment constr
_refine_ls_matrix_type full
_refine_ls_number_parameters 626
_refine_ls_number_reflns 7918
_refine_ls_number_restraints 0
_refine_ls_restrained_S_all 1.013
_refine_ls_R_factor_all 0.0679
_refine_ls_R_factor_gt 0.0564
_refine_ls_shift/su_max 0.001
_refine_ls_shift/su_mean 0.000
_refine_ls_structure_factor_coef Fsqd
_refine_ls_weighting_details 'calc w=1/[\s^2^(Fo^2^)+(0.1163P)^2^+0.0000P] where P=(Fo^2^+2Fc^2^)/3'
_refine_ls_weighting_scheme calc
_refine_ls_wR_factor_gt 0.1528
_refine_ls_wR_factor_ref 0.1607
_reflns_number_gt 6173
_reflns_number_total 7918
_reflns_threshold_expression >2sigma(I)
_cod_data_source_file b703700g.txt
_cod_data_source_block I
_cod_original_cell_volume 4219.2(15)
_cod_original_sg_symbol_H-M P2/c
_cod_database_code 7005633

loop_
_symmetry_equiv_pos_as_xyz
'x, y, z'
'-x, y, -z+1/2'
'-x, -y, -z'
'x, -y, z-1/2'

loop_
_atom_site_label
_atom_site_type_symbol
_atom_site_fract_x
_atom_site_fract_y
_atom_site_fract_z
_atom_site_U_iso_or_equiv
_atom_site_adp_type
_atom_site_occupancy
_atom_site_symmetry_multiplicity
_atom_site_calc_flag
_atom_site_refinement_flags
_atom_site_disorder_assembly
_atom_site_disorder_group
Fe1 Fe 0.38570(3) 0.72937(2) 0.624842(11) 0.04757(15) Uani 1 1 d . . .
N1 N 0.3515(2) 0.65707(15) 0.68145(8) 0.0562(5) Uani 1 1 d . . .
N2 N 0.3898(2) 0.56200(15) 0.68206(7) 0.0525(5) Uani 1 1 d . . .
N3 N 0.4633(2) 0.60532(16) 0.61532(7) 0.0518(5) Uani 1 1 d . . .
N4 N 0.5225(2) 0.67509(17) 0.55125(7) 0.0598(5) Uani 1 1 d . . .
N5 N 0.4613(3) 0.75425(16) 0.56603(8) 0.0605(6) Uani 1 1 d . . .
N6 N 0.8218(3) -0.0174(2) 0.56643(11) 0.0887(9) Uani 1 1 d . . .
N7 N 0.5218(2) 0.80905(17) 0.66157(8) 0.0587(5) Uani 1 1 d . . .
N8 N 0.4785(2) 0.89715(16) 0.67528(7) 0.0556(5) Uani 1 1 d . . .
N9 N 0.2936(2) 0.84516(15) 0.63750(7) 0.0508(5) Uani 1 1 d . . .
N10 N 0.1259(2) 0.77097(15) 0.59634(8) 0.0550(5) Uani 1 1 d . . .
N11 N 0.2133(2) 0.70179(15) 0.58973(7) 0.0552(5) Uani 1 1 d . . .
N12 N -0.2042(4) 1.3883(2) 0.70854(12) 0.0946(9) Uani 1 1 d . . .
C1 C 0.2959(3) 0.6677(2) 0.71983(10) 0.0639(7) Uani 1 1 d . . .
H1A H 0.2595 0.7260 0.7290 0.077 Uiso 1 1 calc R . .
C2 C 0.2984(3) 0.5808(2) 0.74485(10) 0.0665(7) Uani 1 1 d . . .
H2A H 0.2655 0.5699 0.7736 0.080 Uiso 1 1 calc R . .
C3 C 0.3570(3) 0.5152(2) 0.72006(9) 0.0592(6) Uani 1 1 d . . .
H3A H 0.3721 0.4493 0.7279 0.071 Uiso 1 1 calc R . .
C4 C 0.4556(2) 0.53294(18) 0.64556(8) 0.0509(5) Uani 1 1 d . . .
C5 C 0.5076(3) 0.4437(2) 0.64059(9) 0.0559(6) Uani 1 1 d . . .
H5A H 0.5024 0.3943 0.6632 0.067 Uiso 1 1 calc R . .
C6 C 0.5688(3) 0.4276(2) 0.60094(9) 0.0572(6) Uani 1 1 d . . .
C7 C 0.5736(3) 0.5026(2) 0.56869(9) 0.0582(6) Uani 1 1 d . . .
H7A H 0.6118 0.4932 0.5410 0.070 Uiso 1 1 calc R . .
C8 C 0.5220(3) 0.58994(19) 0.57782(9) 0.0545(6) Uani 1 1 d . . .
C9 C 0.5843(3) 0.6979(3) 0.51418(10) 0.0719(8) Uani 1 1 d . . .
H9A H 0.6343 0.6563 0.4980 0.086 Uiso 1 1 calc R . .
C10 C 0.5589(4) 0.7941(3) 0.50506(12) 0.0794(9) Uani 1 1 d . . .
H10A H 0.5875 0.8316 0.4809 0.095 Uiso 1 1 calc R . .
C11 C 0.4838(3) 0.8258(2) 0.53792(10) 0.0724(8) Uani 1 1 d . . .
H11A H 0.4531 0.8898 0.5399 0.087 Uiso 1 1 calc R . .
C12 C 0.6254(3) 0.3321(2) 0.59388(10) 0.0608(6) Uani 1 1 d . . .
C13 C 0.5712(3) 0.2487(2) 0.60916(11) 0.0668(7) Uani 1 1 d . . .
H13A H 0.4986 0.2535 0.6248 0.080 Uiso 1 1 calc R . .
C14 C 0.6217(3) 0.1585(2) 0.60187(11) 0.0692(7) Uani 1 1 d . . .
H14A H 0.5836 0.1019 0.6122 0.083 Uiso 1 1 calc R . .
C15 C 0.7282(3) 0.1522(2) 0.57946(11) 0.0695(8) Uani 1 1 d . . .
C16 C 0.7855(3) 0.2350(2) 0.56493(13) 0.0756(8) Uani 1 1 d . . .
H16A H 0.8599 0.2302 0.5503 0.091 Uiso 1 1 calc R . .
C17 C 0.7339(3) 0.3243(2) 0.57178(11) 0.0716(8) Uani 1 1 d . . .
H17A H 0.7723 0.3808 0.5614 0.086 Uiso 1 1 calc R . .
C18 C 0.7803(3) 0.0576(3) 0.57209(11) 0.0757(8) Uani 1 1 d . . .
C19 C 0.6449(3) 0.8080(3) 0.67688(10) 0.0688(7) Uani 1 1 d . . .
H19A H 0.7003 0.7560 0.6727 0.083 Uiso 1 1 calc R . .
C20 C 0.6809(3) 0.8945(3) 0.69999(12) 0.0774(9) Uani 1 1 d . . .
H20A H 0.7635 0.9114 0.7141 0.093 Uiso 1 1 calc R . .
C21 C 0.5752(3) 0.9500(2) 0.69852(10) 0.0694(8) Uani 1 1 d . . .
H21A H 0.5697 1.0129 0.7112 0.083 Uiso 1 1 calc R . .
C22 C 0.3501(2) 0.91716(18) 0.66331(8) 0.0507(5) Uani 1 1 d . . .
C23 C 0.2873(3) 0.99745(18) 0.67588(9) 0.0547(6) Uani 1 1 d . . .
H23A H 0.3306 1.0477 0.6938 0.066 Uiso 1 1 calc R . .
C24 C 0.1569(3) 1.00270(18) 0.66132(9) 0.0539(6) Uani 1 1 d . . .
C25 C 0.0959(3) 0.92730(17) 0.63457(9) 0.0532(6) Uani 1 1 d . . .
H25A H 0.0077 0.9289 0.6245 0.064 Uiso 1 1 calc R . .
C26 C 0.1689(3) 0.85142(17) 0.62366(8) 0.0518(6) Uani 1 1 d . . .
C27 C 0.0122(3) 0.7499(2) 0.57101(11) 0.0681(8) Uani 1 1 d . . .
H27A H -0.0628 0.7871 0.5697 0.082 Uiso 1 1 calc R . .
C28 C 0.0260(3) 0.6664(2) 0.54809(11) 0.0751(8) Uani 1 1 d . . .
H28A H -0.0370 0.6333 0.5277 0.090 Uiso 1 1 calc R . .
C29 C 0.1518(3) 0.6385(2) 0.56038(10) 0.0642(7) Uani 1 1 d . . .
H29A H 0.1883 0.5820 0.5492 0.077 Uiso 1 1 calc R . .
C30 C 0.0810(3) 1.08705(19) 0.67310(9) 0.0560(6) Uani 1 1 d . . .
C31 C 0.1276(3) 1.1803(2) 0.67039(10) 0.0632(7) Uani 1 1 d . . .
H31A H 0.2099 1.1903 0.6623 0.076 Uiso 1 1 calc R . .
C32 C 0.0542(3) 1.2585(2) 0.67946(11) 0.0686(8) Uani 1 1 d . . .
H32A H 0.0855 1.3222 0.6773 0.082 Uiso 1 1 calc R . .
C33 C -0.0652(3) 1.2433(2) 0.69180(10) 0.0644(7) Uani 1 1 d . . .
C34 C -0.1116(3) 1.1505(2) 0.69548(10) 0.0639(7) Uani 1 1 d . . .
H34A H -0.1930 1.1404 0.7045 0.077 Uiso 1 1 calc R . .
C35 C -0.0379(3) 1.0728(2) 0.68590(10) 0.0618(6) Uani 1 1 d . . .
H35A H -0.0692 1.0091 0.6881 0.074 Uiso 1 1 calc R . .
C36 C -0.1431(4) 1.3243(2) 0.70105(11) 0.0765(9) Uani 1 1 d . . .
B1 B 0.1938(4) 0.3738(3) 0.57594(13) 0.0698(9) Uani 1 1 d . . .
F1 F 0.0684(2) 0.35007(19) 0.56504(8) 0.1043(7) Uani 1 1 d . . .
F2 F 0.2101(2) 0.42755(16) 0.61631(7) 0.0901(6) Uani 1 1 d . . .
F3 F 0.2315(3) 0.42706(15) 0.53912(9) 0.1059(8) Uani 1 1 d . . .
F4 F 0.2661(2) 0.29045(15) 0.58162(9) 0.0948(6) Uani 1 1 d . . .
B2 B 0.0000 0.7920(4) 0.7500 0.0726(13) Uani 1 2 d S . .
F5 F -0.0668(10) 0.7236(6) 0.7315(3) 0.169(5) Uani 0.50 1 d P . .
F6 F -0.0595(12) 0.8610(10) 0.7661(4) 0.235(9) Uani 0.50 1 d P . .
F7 F 0.0703(6) 0.7622(8) 0.7910(4) 0.197(6) Uani 0.50 1 d P . .
F8 F 0.0885(10) 0.8316(10) 0.7292(4) 0.152(4) Uani 0.50 1 d P . .
B3 B 0.5000 0.7820(3) 0.2500 0.0659(11) Uani 1 2 d S . .
F9 F 0.5612(9) 0.7605(9) 0.2934(3) 0.180(5) Uani 0.50 1 d P . .
F10 F 0.4730(9) 0.7045(4) 0.2273(3) 0.171(5) Uani 0.50 1 d P . .
F11 F 0.5857(13) 0.8353(9) 0.2303(4) 0.124(4) Uani 0.50 1 d P . .
F12 F 0.3999(12) 0.8348(10) 0.2574(5) 0.129(5) Uani 0.50 1 d P . .
N13 N 0.3233(4) 1.0223(3) 0.56315(13) 0.1044(11) Uani 1 1 d . . .
C37 C 0.2286(4) 1.0592(3) 0.55217(13) 0.0813(9) Uani 1 1 d . . .
C38 C 0.1098(4) 1.1069(3) 0.53939(14) 0.0894(10) Uani 1 1 d . . .
H38A H 0.1151 1.1730 0.5515 0.134 Uiso 1 1 calc R . .
H38B H 0.0435 1.0719 0.5529 0.134 Uiso 1 1 calc R . .
H38C H 0.0898 1.1083 0.5051 0.134 Uiso 1 1 calc R . .
N14 N -0.2142(3) 0.6210(3) 0.62990(14) 0.1097(12) Uani 1 1 d . . .
C39 C -0.1186(4) 0.5923(3) 0.64505(14) 0.0809(9) Uani 1 1 d . . .
C40 C 0.0040(4) 0.5570(3) 0.66463(16) 0.0954(11) Uani 1 1 d . . .
H40A H 0.0619 0.6115 0.6715 0.143 Uiso 1 1 calc R . .
H40B H 0.0365 0.5139 0.6420 0.143 Uiso 1 1 calc R . .
H40C H -0.0031 0.5216 0.6937 0.143 Uiso 1 1 calc R . .

loop_
_atom_site_aniso_label
_atom_site_aniso_U_11
_atom_site_aniso_U_22
_atom_site_aniso_U_33
_atom_site_aniso_U_23
_atom_site_aniso_U_13
_atom_site_aniso_U_12
Fe1 0.0530(2) 0.0411(2) 0.0487(2) 0.00034(13) 0.00684(15) 0.00372(14)
N1 0.0618(13) 0.0497(11) 0.0584(11) -0.0089(9) 0.0128(10) -0.0034(10)
N2 0.0545(12) 0.0532(11) 0.0501(10) 0.0001(9) 0.0083(9) -0.0012(9)
N3 0.0495(11) 0.0572(12) 0.0491(10) 0.0018(9) 0.0075(8) -0.0014(9)
N4 0.0650(14) 0.0636(13) 0.0514(11) 0.0039(10) 0.0096(10) -0.0063(11)
N5 0.0732(16) 0.0499(11) 0.0571(12) 0.0048(9) 0.0035(11) -0.0024(10)
N6 0.085(2) 0.084(2) 0.0928(19) -0.0153(16) -0.0053(16) 0.0267(16)
N7 0.0547(13) 0.0632(13) 0.0589(12) 0.0033(10) 0.0100(10) 0.0085(10)
N8 0.0512(12) 0.0589(12) 0.0558(11) -0.0018(9) 0.0034(9) -0.0031(10)
N9 0.0523(12) 0.0458(10) 0.0527(10) 0.0037(8) 0.0012(9) -0.0023(9)
N10 0.0575(13) 0.0466(11) 0.0591(12) -0.0023(9) 0.0004(10) -0.0008(9)
N11 0.0668(14) 0.0446(10) 0.0539(11) -0.0027(9) 0.0074(10) -0.0003(10)
N12 0.107(2) 0.0763(19) 0.102(2) -0.0088(16) 0.0198(18) 0.0294(18)
C1 0.0728(18) 0.0630(16) 0.0595(14) -0.0094(12) 0.0229(13) -0.0100(13)
C2 0.0707(18) 0.0748(18) 0.0567(14) -0.0044(13) 0.0187(13) -0.0121(15)
C3 0.0566(15) 0.0651(16) 0.0553(13) 0.0096(12) 0.0057(11) -0.0069(12)
C4 0.0482(13) 0.0530(13) 0.0507(12) 0.0007(10) 0.0038(10) -0.0009(10)
C5 0.0531(14) 0.0570(14) 0.0574(13) 0.0026(11) 0.0068(11) 0.0025(11)
C6 0.0529(14) 0.0580(15) 0.0601(14) -0.0055(11) 0.0058(11) 0.0011(12)
C7 0.0552(15) 0.0651(16) 0.0553(13) -0.0033(12) 0.0109(11) -0.0027(12)
C8 0.0519(14) 0.0592(14) 0.0521(12) 0.0004(11) 0.0062(11) -0.0032(11)
C9 0.0725(19) 0.088(2) 0.0570(15) 0.0015(14) 0.0155(14) -0.0127(16)
C10 0.091(2) 0.082(2) 0.0658(17) 0.0149(15) 0.0122(16) -0.0213(18)
C11 0.090(2) 0.0634(17) 0.0625(16) 0.0125(13) 0.0051(15) -0.0127(16)
C12 0.0575(16) 0.0638(16) 0.0607(14) -0.0027(12) 0.0062(12) 0.0053(12)
C13 0.0684(19) 0.0638(16) 0.0693(17) 0.0006(13) 0.0133(14) 0.0104(14)
C14 0.0733(19) 0.0637(17) 0.0699(17) 0.0028(13) 0.0072(14) 0.0082(14)
C15 0.0697(19) 0.0705(18) 0.0661(16) -0.0071(14) 0.0007(14) 0.0193(15)
C16 0.0646(19) 0.080(2) 0.083(2) -0.0099(17) 0.0160(16) 0.0114(16)
C17 0.0647(18) 0.0711(19) 0.0811(19) -0.0052(15) 0.0179(15) 0.0054(14)
C18 0.075(2) 0.078(2) 0.0716(18) -0.0070(15) 0.0005(15) 0.0185(17)
C19 0.0485(15) 0.091(2) 0.0664(16) 0.0047(15) 0.0066(13) 0.0015(14)
C20 0.0512(16) 0.102(2) 0.0770(19) 0.0093(18) 0.0023(14) -0.0101(16)
C21 0.0626(18) 0.0768(19) 0.0669(16) -0.0037(14) 0.0020(13) -0.0193(15)
C22 0.0506(13) 0.0504(13) 0.0505(12) 0.0023(10) 0.0041(10) -0.0026(10)
C23 0.0616(16) 0.0473(13) 0.0547(13) 0.0006(10) 0.0056(11) -0.0035(11)
C24 0.0609(16) 0.0466(13) 0.0543(12) 0.0026(10) 0.0084(11) 0.0021(11)
C25 0.0534(14) 0.0475(13) 0.0573(13) 0.0022(10) 0.0023(11) 0.0029(11)
C26 0.0560(14) 0.0446(12) 0.0531(12) 0.0016(10) 0.0013(11) -0.0024(10)
C27 0.0598(17) 0.0631(16) 0.0756(18) 0.0018(13) -0.0120(14) -0.0034(13)
C28 0.081(2) 0.0645(17) 0.0746(18) -0.0067(14) -0.0098(16) -0.0130(15)
C29 0.080(2) 0.0524(14) 0.0589(14) -0.0068(12) 0.0028(13) -0.0074(13)
C30 0.0637(16) 0.0513(13) 0.0528(12) 0.0007(10) 0.0071(11) 0.0039(11)
C31 0.0715(18) 0.0508(14) 0.0689(16) 0.0006(12) 0.0152(14) 0.0020(13)
C32 0.083(2) 0.0505(15) 0.0726(17) -0.0023(13) 0.0118(16) 0.0042(14)
C33 0.0739(19) 0.0597(15) 0.0589(15) -0.0040(12) 0.0059(13) 0.0162(14)
C34 0.0643(17) 0.0656(16) 0.0621(14) -0.0020(12) 0.0098(13) 0.0063(13)
C35 0.0661(17) 0.0556(15) 0.0648(15) 0.0003(12) 0.0126(13) 0.0018(13)
C36 0.092(2) 0.0682(19) 0.0696(17) -0.0061(14) 0.0105(16) 0.0177(17)
B1 0.075(2) 0.0614(19) 0.074(2) -0.0113(16) 0.0115(17) 0.0023(17)
F1 0.0793(14) 0.1232(18) 0.1048(15) -0.0176(14) -0.0090(12) -0.0057(13)
F2 0.0828(13) 0.0984(14) 0.0882(12) -0.0327(11) 0.0082(10) -0.0063(11)
F3 0.149(2) 0.0668(12) 0.1126(16) 0.0054(11) 0.0564(15) 0.0218(13)
F4 0.1046(16) 0.0688(11) 0.1129(16) 0.0015(11) 0.0212(13) 0.0146(11)
B2 0.056(3) 0.063(3) 0.099(4) 0.000 0.010(3) 0.000
F5 0.233(11) 0.142(6) 0.150(8) -0.054(5) 0.095(7) -0.116(7)
F6 0.263(17) 0.227(11) 0.179(11) -0.150(10) -0.099(9) 0.153(11)
F7 0.080(4) 0.274(12) 0.213(9) 0.174(9) -0.066(5) -0.066(6)
F8 0.124(6) 0.160(8) 0.192(9) 0.034(6) 0.099(6) -0.011(5)
B3 0.074(3) 0.054(2) 0.070(3) 0.000 0.012(2) 0.000
F9 0.100(5) 0.341(14) 0.091(4) 0.075(7) -0.014(3) -0.004(8)
F10 0.191(11) 0.106(4) 0.244(12) -0.120(6) 0.132(10) -0.092(6)
F11 0.168(11) 0.078(5) 0.141(6) 0.038(5) 0.083(7) -0.013(5)
F12 0.081(4) 0.096(7) 0.207(11) 0.025(6) 0.005(6) 0.032(4)
N13 0.116(3) 0.097(2) 0.108(2) 0.033(2) 0.043(2) 0.013(2)
C37 0.094(3) 0.071(2) 0.083(2) 0.0143(17) 0.0283(19) 0.0008(19)
C38 0.094(3) 0.084(2) 0.089(2) -0.0037(19) 0.007(2) 0.003(2)
N14 0.069(2) 0.125(3) 0.131(3) -0.034(2) -0.003(2) -0.001(2)
C39 0.072(2) 0.077(2) 0.096(2) -0.0193(18) 0.0181(18) -0.0094(17)
C40 0.075(2) 0.086(2) 0.126(3) 0.005(2) 0.020(2) 0.0118(19)

loop_
_atom_type_symbol
_atom_type_description
_atom_type_scat_dispersion_real
_atom_type_scat_dispersion_imag
_atom_type_scat_source
C C 0.0033 0.0016 'International Tables Vol C Tables 4.2.6.8 and 6.1.1.4'
H H 0.0000 0.0000 'International Tables Vol C Tables 4.2.6.8 and 6.1.1.4'
B B 0.0013 0.0007 'International Tables Vol C Tables 4.2.6.8 and 6.1.1.4'
N N 0.0061 0.0033 'International Tables Vol C Tables 4.2.6.8 and 6.1.1.4'
F F 0.0171 0.0103 'International Tables Vol C Tables 4.2.6.8 and 6.1.1.4'
Fe Fe 0.3463 0.8444 'International Tables Vol C Tables 4.2.6.8 and 6.1.1.4'

loop_
_geom_angle_atom_site_label_1
_geom_angle_atom_site_label_2
_geom_angle_atom_site_label_3
_geom_angle
_geom_angle_site_symmetry_1
_geom_angle_site_symmetry_3
_geom_angle_publ_flag
N9 Fe1 N3 173.47(9) . . ?
N9 Fe1 N1 96.39(9) . . ?
N3 Fe1 N1 78.26(9) . . ?
N9 Fe1 N5 106.71(9) . . ?
N3 Fe1 N5 78.81(9) . . ?
N1 Fe1 N5 156.82(9) . . ?
N9 Fe1 N7 78.30(9) . . ?
N3 Fe1 N7 105.51(9) . . ?
N1 Fe1 N7 92.71(9) . . ?
N5 Fe1 N7 90.15(10) . . ?
N9 Fe1 N11 78.34(9) . . ?
N3 Fe1 N11 98.08(9) . . ?
N1 Fe1 N11 93.32(9) . . ?
N5 Fe1 N11 93.20(10) . . ?
N7 Fe1 N11 156.37(9) . . ?
C1 N1 N2 105.1(2) . . ?
C1 N1 Fe1 140.8(2) . . ?
N2 N1 Fe1 113.98(15) . . ?
C3 N2 N1 111.1(2) . . ?
C3 N2 C4 132.5(2) . . ?
N1 N2 C4 116.4(2) . . ?
C8 N3 C4 118.7(2) . . ?
C8 N3 Fe1 120.68(18) . . ?
C4 N3 Fe1 120.58(17) . . ?
C9 N4 N5 110.9(2) . . ?
C9 N4 C8 131.0(3) . . ?
N5 N4 C8 117.8(2) . . ?
C11 N5 N4 106.2(2) . . ?
C11 N5 Fe1 140.7(2) . . ?
N4 N5 Fe1 112.72(16) . . ?
C19 N7 N8 105.7(2) . . ?
C19 N7 Fe1 141.4(2) . . ?
N8 N7 Fe1 112.88(16) . . ?
C21 N8 N7 110.7(2) . . ?
C21 N8 C22 131.9(3) . . ?
N7 N8 C22 117.4(2) . . ?
C22 N9 C26 118.2(2) . . ?
C22 N9 Fe1 121.16(18) . . ?
C26 N9 Fe1 120.41(16) . . ?
C27 N10 N11 110.6(2) . . ?
C27 N10 C26 132.1(2) . . ?
N11 N10 C26 117.1(2) . . ?
C29 N11 N10 105.1(2) . . ?
C29 N11 Fe1 141.7(2) . . ?
N10 N11 Fe1 113.13(16) . . ?
N1 C1 C2 110.5(3) . . ?
C3 C2 C1 106.6(2) . . ?
N2 C3 C2 106.7(3) . . ?
N3 C4 C5 123.3(2) . . ?
N3 C4 N2 110.5(2) . . ?
C5 C4 N2 126.1(2) . . ?
C4 C5 C6 117.8(2) . . ?
C7 C6 C5 118.8(2) . . ?
C7 C6 C12 121.5(2) . . ?
C5 C6 C12 119.7(2) . . ?
C8 C7 C6 118.7(2) . . ?
N3 C8 C7 122.7(2) . . ?
N3 C8 N4 109.9(2) . . ?
C7 C8 N4 127.4(2) . . ?
N4 C9 C10 105.6(3) . . ?
C9 C10 C11 107.1(3) . . ?
N5 C11 C10 110.2(3) . . ?
C13 C12 C17 118.9(3) . . ?
C13 C12 C6 120.4(3) . . ?
C17 C12 C6 120.7(3) . . ?
C14 C13 C12 121.0(3) . . ?
C15 C14 C13 119.2(3) . . ?
C14 C15 C16 120.6(3) . . ?
C14 C15 C18 118.7(3) . . ?
C16 C15 C18 120.7(3) . . ?
C17 C16 C15 119.9(3) . . ?
C16 C17 C12 120.4(3) . . ?
N6 C18 C15 179.7(4) . . ?
N7 C19 C20 110.1(3) . . ?
C21 C20 C19 107.1(3) . . ?
C20 C21 N8 106.4(3) . . ?
N9 C22 C23 123.4(2) . . ?
N9 C22 N8 110.1(2) . . ?
C23 C22 N8 126.5(2) . . ?
C22 C23 C24 117.7(2) . . ?
C23 C24 C25 119.6(2) . . ?
C23 C24 C30 121.5(2) . . ?
C25 C24 C30 118.8(2) . . ?
C26 C25 C24 117.3(2) . . ?
N9 C26 C25 123.7(2) . . ?
N9 C26 N10 110.6(2) . . ?
C25 C26 N10 125.7(2) . . ?
C28 C27 N10 107.3(3) . . ?
C27 C28 C29 106.1(3) . . ?
N11 C29 C28 110.9(3) . . ?
C35 C30 C31 119.7(3) . . ?
C35 C30 C24 119.7(2) . . ?
C31 C30 C24 120.6(3) . . ?
C32 C31 C30 120.1(3) . . ?
C31 C32 C33 119.6(3) . . ?
C32 C33 C34 120.8(3) . . ?
C32 C33 C36 120.1(3) . . ?
C34 C33 C36 119.1(3) . . ?
C35 C34 C33 119.2(3) . . ?
C34 C35 C30 120.6(3) . . ?
N12 C36 C33 179.7(4) . . ?
F2 B1 F1 109.5(3) . . ?
F2 B1 F4 110.3(3) . . ?
F1 B1 F4 109.8(3) . . ?
F2 B1 F3 109.7(3) . . ?
F1 B1 F3 109.0(3) . . ?
F4 B1 F3 108.5(3) . . ?
F5 B2 F5 82.4(11) . 2_556 ?
F5 B2 F6 115.9(8) . . ?
F5 B2 F6 134.2(7) 2_556 . ?
F5 B2 F6 134.2(7) . 2_556 ?
F5 B2 F6 115.9(8) 2_556 2_556 ?
F6 B2 F6 82.2(16) . 2_556 ?
F5 B2 F8 121.8(8) . . ?
F5 B2 F8 96.0(7) 2_556 . ?
F6 B2 F8 106.2(9) . . ?
F6 B2 F8 24.2(11) 2_556 . ?
F5 B2 F8 96.0(7) . 2_556 ?
F5 B2 F8 121.8(8) 2_556 2_556 ?
F6 B2 F8 24.2(11) . 2_556 ?
F6 B2 F8 106.2(9) 2_556 2_556 ?
F8 B2 F8 130.3(12) . 2_556 ?
F5 B2 F7 36.7(7) . 2_556 ?
F5 B2 F7 110.4(7) 2_556 2_556 ?
F6 B2 F7 107.1(6) . 2_556 ?
F6 B2 F7 99.1(8) 2_556 2_556 ?
F8 B2 F7 94.6(8) . 2_556 ?
F8 B2 F7 99.9(7) 2_556 2_556 ?
F5 B2 F7 110.4(7) . . ?
F5 B2 F7 36.7(7) 2_556 . ?
F6 B2 F7 99.1(8) . . ?
F6 B2 F7 107.1(6) 2_556 . ?
F8 B2 F7 99.9(7) . . ?
F8 B2 F7 94.6(8) 2_556 . ?
F7 B2 F7 145.0(11) 2_556 . ?
F7 F5 B2 78.9(9) 2_556 . ?
F7 F5 F5 116.0(12) 2_556 2_556 ?
B2 F5 F5 48.8(6) . 2_556 ?
F8 F6 B2 82(2) 2_556 . ?
F8 F6 F6 130.0(19) 2_556 2_556 ?
B2 F6 F6 48.9(8) . 2_556 ?
F5 F7 B2 64.4(9) 2_556 . ?
F6 F8 B2 74.3(17) 2_556 . ?
F10 B3 F10 64.4(10) . 2_655 ?
F10 B3 F12 114.4(8) . . ?
F10 B3 F12 121.0(8) 2_655 . ?
F10 B3 F12 121.0(8) . 2_655 ?
F10 B3 F12 114.4(8) 2_655 2_655 ?
F12 B3 F12 113.6(14) . 2_655 ?
F10 B3 F11 111.6(7) . . ?
F10 B3 F11 123.6(8) 2_655 . ?
F12 B3 F11 111.5(5) . . ?
F12 B3 F11 15.6(10) 2_655 . ?
F10 B3 F11 123.6(8) . 2_655 ?
F10 B3 F11 111.6(7) 2_655 2_655 ?
F12 B3 F11 15.6(10) . 2_655 ?
F12 B3 F11 111.5(5) 2_655 2_655 ?
F11 B3 F11 114.0(14) . 2_655 ?
F10 B3 F9 45.3(5) . 2_655 ?
F10 B3 F9 109.5(9) 2_655 2_655 ?
F12 B3 F9 88.2(8) . 2_655 ?
F12 B3 F9 105.8(8) 2_655 2_655 ?
F11 B3 F9 90.4(8) . 2_655 ?
F11 B3 F9 103.4(7) 2_655 2_655 ?
F10 B3 F9 109.5(9) . . ?
F10 B3 F9 45.3(5) 2_655 . ?
F12 B3 F9 105.8(8) . . ?
F12 B3 F9 88.2(8) 2_655 . ?
F11 B3 F9 103.4(7) . . ?
F11 B3 F9 90.4(8) 2_655 . ?
F9 B3 F9 154.8(11) 2_655 . ?
F10 F9 B3 62.5(5) 2_655 . ?
F9 F10 B3 72.2(6) 2_655 . ?
F9 F10 F10 129.7(7) 2_655 2_655 ?
B3 F10 F10 57.8(5) . 2_655 ?
F12 F11 B3 79(3) 2_655 . ?
F11 F12 B3 85(3) 2_655 . ?
N13 C37 C38 178.6(5) . . ?
N14 C39 C40 179.2(5) . . ?

loop_
_geom_bond_atom_site_label_1
_geom_bond_atom_site_label_2
_geom_bond_distance
_geom_bond_site_symmetry_2
_geom_bond_publ_flag
Fe1 N9 1.943(2) . ?
Fe1 N3 1.945(2) . ?
Fe1 N1 1.985(2) . ?
Fe1 N5 1.996(2) . ?
Fe1 N7 2.011(3) . ?
Fe1 N11 2.017(2) . ?
N1 C1 1.328(3) . ?
N1 N2 1.380(3) . ?
N2 C3 1.355(3) . ?
N2 C4 1.397(3) . ?
N3 C8 1.333(3) . ?
N3 C4 1.337(3) . ?
N4 C9 1.362(4) . ?
N4 N5 1.374(3) . ?
N4 C8 1.406(3) . ?
N5 C11 1.322(4) . ?
N6 C18 1.150(4) . ?
N7 C19 1.331(4) . ?
N7 N8 1.382(3) . ?
N8 C21 1.366(4) . ?
N8 C22 1.398(3) . ?
N9 C22 1.339(3) . ?
N9 C26 1.342(3) . ?
N10 C27 1.362(4) . ?
N10 N11 1.370(3) . ?
N10 C26 1.406(3) . ?
N11 C29 1.328(3) . ?
N12 C36 1.140(4) . ?
C1 C2 1.401(4) . ?
C2 C3 1.359(4) . ?
C4 C5 1.373(4) . ?
C5 C6 1.404(4) . ?
C6 C7 1.397(4) . ?
C6 C12 1.481(4) . ?
C7 C8 1.371(4) . ?
C9 C10 1.379(5) . ?
C10 C11 1.389(5) . ?
C12 C13 1.391(4) . ?
C12 C17 1.398(4) . ?
C13 C14 1.389(4) . ?
C14 C15 1.383(5) . ?
C15 C16 1.392(5) . ?
C15 C18 1.451(4) . ?
C16 C17 1.380(4) . ?
C19 C20 1.400(5) . ?
C20 C21 1.364(5) . ?
C22 C23 1.373(4) . ?
C23 C24 1.403(4) . ?
C24 C25 1.405(4) . ?
C24 C30 1.488(4) . ?
C25 C26 1.371(4) . ?
C27 C28 1.350(4) . ?
C28 C29 1.398(5) . ?
C30 C35 1.384(4) . ?
C30 C31 1.392(4) . ?
C31 C32 1.382(4) . ?
C32 C33 1.386(5) . ?
C33 C34 1.388(4) . ?
C33 C36 1.444(4) . ?
C34 C35 1.384(4) . ?
B1 F2 1.370(4) . ?
B1 F1 1.375(4) . ?
B1 F4 1.388(4) . ?
B1 F3 1.393(4) . ?
B2 F5 1.262(9) . ?
B2 F5 1.262(8) 2_556 ?
B2 F6 1.270(11) . ?
B2 F6 1.270(11) 2_556 ?
B2 F8 1.305(8) . ?
B2 F8 1.305(8) 2_556 ?
B2 F7 1.374(7) 2_556 ?
B2 F7 1.374(7) . ?
F5 F7 0.837(16) 2_556 ?
F5 F5 1.66(2) 2_556 ?
F6 F8 0.54(2) 2_556 ?
F6 F6 1.67(3) 2_556 ?
F7 F5 0.837(16) 2_556 ?
F8 F6 0.54(2) 2_556 ?
B3 F10 1.269(6) . ?
B3 F10 1.269(6) 2_655 ?
B3 F12 1.338(10) . ?
B3 F12 1.338(10) 2_655 ?
B3 F11 1.358(9) . ?
B3 F11 1.358(9) 2_655 ?
B3 F9 1.362(7) 2_655 ?
B3 F9 1.362(7) . ?
F9 F10 1.017(12) 2_655 ?
F10 F9 1.017(12) 2_655 ?
F10 F10 1.351(19) 2_655 ?
F11 F12 0.37(2) 2_655 ?
F12 F11 0.37(2) 2_655 ?
N13 C37 1.140(5) . ?
C37 C38 1.435(6) . ?
N14 C39 1.129(5) . ?
C39 C40 1.441(6) . ?
